data_8106802
loop_
_publ_author_name
'Gao, Ye'

_publ_section_title
;
 Crystal structure of
 poly[bis(\m4-4,4&#x2032;-(1,2-phenylenebis(oxy))dibenzoato-\k4
 O:O&#x2032;:O&#x2032;&#x2032;:O&#x2032;&#x2032;&#x2032;)bis(\m3-4,4&#x2032;-(1,2-phenylenebis(oxy))dibenzoato--\k3
 O:O&#x2032;:O&#x2032;&#x2032;)(\m2-1-(4-((1H-imidazol-1-yl)methyl)benzyl)-1H-imidazole-\k2
 N:N&#x2032;)tetracobalt(II)], C94H62O24N4Co4
;
_journal_issue 1
_journal_name_full 'Zeitschrift f\"ur Kristallographie - New Crystal Structures'
_journal_page_first 121
_journal_page_last 123
_journal_paper_doi 10.1515/ncrs-2015-0056
_journal_volume 231
_journal_year 2016
_chemical_formula_moiety 'C47 H31 Co2 N2 O12'
_chemical_formula_sum 'C47 H31 Co2 N2 O12'
_chemical_formula_weight 933.60
_space_group_IT_number 2
_space_group_name_Hall '-P 1'
_space_group_name_H-M_alt 'P -1'
_symmetry_cell_setting triclinic
_symmetry_space_group_name_Hall '-P 1'
_symmetry_space_group_name_H-M 'P -1'
_atom_sites_solution_hydrogens geom
_atom_sites_solution_primary direct
_atom_sites_solution_secondary difmap
_cell_angle_alpha 94.227(2)
_cell_angle_beta 98.390(2)
_cell_angle_gamma 98.965(2)
_cell_formula_units_Z 2
_cell_length_a 9.3604(11)
_cell_length_b 11.7945(14)
_cell_length_c 19.805(2)
_cell_measurement_reflns_used 8263
_cell_measurement_temperature 293(2)
_cell_measurement_theta_max 26.03
_cell_measurement_theta_min 0.99
_cell_volume 2126.2(4)
_computing_cell_refinement 'SAINT (Bruker, 2008)'
_computing_data_collection 'APEX2 (Bruker, 2008)'
_computing_data_reduction SAINT
_computing_molecular_graphics 'XP in SHELXTL'
_computing_publication_material SHELXTL
_computing_structure_refinement SHELXTL
_computing_structure_solution 'SHELXTL (Sheldrick, 2008)'
_diffrn_ambient_temperature 293(2)
_diffrn_measured_fraction_theta_full 0.988
_diffrn_measured_fraction_theta_max 0.988
_diffrn_measurement_device_type 'Bruker APEXII CCD'
_diffrn_measurement_method '\f and \w scans'
_diffrn_radiation_monochromator graphite
_diffrn_radiation_source 'fine-focus sealed tube'
_diffrn_radiation_type MoK\a
_diffrn_radiation_wavelength 0.71073
_diffrn_reflns_av_R_equivalents 0.0333
_diffrn_reflns_av_sigmaI/netI 0.0812
_diffrn_reflns_limit_h_max 10
_diffrn_reflns_limit_h_min -11
_diffrn_reflns_limit_k_max 14
_diffrn_reflns_limit_k_min -10
_diffrn_reflns_limit_l_max 23
_diffrn_reflns_limit_l_min -24
_diffrn_reflns_number 11706
_diffrn_reflns_theta_full 26.00
_diffrn_reflns_theta_max 26.00
_diffrn_reflns_theta_min 1.04
_exptl_absorpt_coefficient_mu 0.847
_exptl_absorpt_correction_T_max 0.86
_exptl_absorpt_correction_T_min 0.76
_exptl_absorpt_correction_type multi-scan
_exptl_absorpt_process_details '(SADABS; Bruker, 2008)'
_exptl_crystal_colour Pink
_exptl_crystal_density_diffrn 1.458
_exptl_crystal_density_method 'not measured'
_exptl_crystal_description Block
_exptl_crystal_F_000 954
_exptl_crystal_size_max 0.25
_exptl_crystal_size_mid 0.22
_exptl_crystal_size_min 0.19
_refine_diff_density_max 0.549
_refine_diff_density_min -0.412
_refine_diff_density_rms 0.073
_refine_ls_extinction_method none
_refine_ls_goodness_of_fit_ref 0.949
_refine_ls_hydrogen_treatment constr
_refine_ls_matrix_type full
_refine_ls_number_parameters 568
_refine_ls_number_reflns 8263
_refine_ls_number_restraints 0
_refine_ls_restrained_S_all 0.949
_refine_ls_R_factor_all 0.1042
_refine_ls_R_factor_gt 0.0540
_refine_ls_shift/su_max 0.000
_refine_ls_shift/su_mean 0.000
_refine_ls_structure_factor_coef Fsqd
_refine_ls_weighting_details 'calc w=1/[\s^2^(Fo^2^)+(0.0670P)^2^+0.0000P] where P=(Fo^2^+2Fc^2^)/3'
_refine_ls_weighting_scheme calc
_refine_ls_wR_factor_gt 0.1163
_refine_ls_wR_factor_ref 0.1380
_reflns_number_gt 5040
_reflns_number_total 8263
_reflns_threshold_expression >2sigma(I)
_cod_data_source_file suppl_ncrs-2015-0056_Suppl.cif
_cod_data_source_block kl
_cod_depositor_comments
;
The following automatic conversions were performed:

data item '_symmetry_cell_setting' value 'Triclinic' was changed to
'triclinic' in accordance with the built-in table derived from the
CIF Core dictionary named 'cif_core.dic' version 2.4.5 last updated
on 2014-11-21.

Automatic conversion script
Id: cif_fix_values 8738 2021-04-28 16:35:53Z antanas 
;
_cod_database_code 8106802

loop_
_symmetry_equiv_pos_as_xyz
'x, y, z'
'-x, -y, -z'

loop_
_atom_site_label
_atom_site_type_symbol
_atom_site_fract_x
_atom_site_fract_y
_atom_site_fract_z
_atom_site_U_iso_or_equiv
_atom_site_adp_type
_atom_site_occupancy
_atom_site_symmetry_multiplicity
_atom_site_calc_flag
_atom_site_refinement_flags
_atom_site_disorder_assembly
_atom_site_disorder_group
C1 C 0.5033(5) 0.2596(4) 0.2623(2) 0.0431(10) Uani 1 1 d . . .
C2 C 0.6481(4) 0.3339(3) 0.2684(2) 0.0375(9) Uani 1 1 d . . .
C3 C 0.6648(4) 0.4282(3) 0.2298(2) 0.0412(10) Uani 1 1 d . . .
H3 H 0.5841 0.4461 0.2019 0.049 Uiso 1 1 calc R . .
C4 C 0.7999(4) 0.4942(4) 0.2331(2) 0.0431(10) Uani 1 1 d . . .
H4 H 0.8110 0.5566 0.2071 0.052 Uiso 1 1 calc R . .
C5 C 0.9186(4) 0.4693(3) 0.2743(2) 0.0370(9) Uani 1 1 d . . .
C6 C 0.9052(4) 0.3777(4) 0.3139(2) 0.0459(11) Uani 1 1 d . . .
H6 H 0.9862 0.3613 0.3424 0.055 Uiso 1 1 calc R . .
C7 C 0.7687(4) 0.3111(4) 0.3103(2) 0.0472(11) Uani 1 1 d . . .
H7 H 0.7581 0.2493 0.3368 0.057 Uiso 1 1 calc R . .
C8 C 1.1629(4) 0.5448(3) 0.3269(2) 0.0403(10) Uani 1 1 d . . .
C9 C 1.2853(5) 0.4960(4) 0.3217(3) 0.0520(12) Uani 1 1 d . . .
H9 H 1.2928 0.4537 0.2812 0.062 Uiso 1 1 calc R . .
C10 C 1.3966(5) 0.5098(4) 0.3765(3) 0.0619(14) Uani 1 1 d . . .
H10 H 1.4789 0.4756 0.3736 0.074 Uiso 1 1 calc R . .
C11 C 1.3865(5) 0.5745(4) 0.4359(3) 0.0620(14) Uani 1 1 d . . .
H11 H 1.4630 0.5848 0.4727 0.074 Uiso 1 1 calc R . .
C12 C 1.2637(5) 0.6241(4) 0.4414(2) 0.0537(12) Uani 1 1 d . . .
H12 H 1.2568 0.6665 0.4820 0.064 Uiso 1 1 calc R . .
C13 C 1.1514(4) 0.6103(4) 0.3865(2) 0.0446(10) Uani 1 1 d . . .
C14 C 0.9931(5) 0.7059(4) 0.4449(2) 0.0500(11) Uani 1 1 d . . .
C15 C 1.0589(5) 0.8168(4) 0.4704(2) 0.0597(13) Uani 1 1 d . . .
H15 H 1.1265 0.8584 0.4476 0.072 Uiso 1 1 calc R . .
C16 C 1.0233(5) 0.8654(4) 0.5302(2) 0.0547(12) Uani 1 1 d . . .
H16 H 1.0696 0.9391 0.5485 0.066 Uiso 1 1 calc R . .
C17 C 0.9188(4) 0.8045(3) 0.5628(2) 0.0386(9) Uani 1 1 d . . .
C18 C 0.8520(5) 0.6943(4) 0.5347(2) 0.0507(11) Uani 1 1 d . . .
H18 H 0.7812 0.6529 0.5560 0.061 Uiso 1 1 calc R . .
C19 C 0.8894(5) 0.6459(4) 0.4759(2) 0.0534(12) Uani 1 1 d . . .
H19 H 0.8439 0.5721 0.4574 0.064 Uiso 1 1 calc R . .
C20 C 0.8861(5) 0.8540(4) 0.6287(2) 0.0407(10) Uani 1 1 d . . .
C21 C -0.0648(5) 0.1624(4) 0.1754(2) 0.0451(11) Uani 1 1 d . . .
C22 C -0.1691(4) 0.2139(4) 0.1273(2) 0.0440(10) Uani 1 1 d . . .
C23 C -0.3083(5) 0.1558(4) 0.1032(3) 0.0583(13) Uani 1 1 d . . .
H23 H -0.3361 0.0819 0.1155 0.070 Uiso 1 1 calc R . .
C24 C -0.4076(5) 0.2045(4) 0.0613(3) 0.0651(14) Uani 1 1 d . . .
H24 H -0.5008 0.1638 0.0443 0.078 Uiso 1 1 calc R . .
C25 C -0.3656(5) 0.3151(4) 0.0450(2) 0.0473(11) Uani 1 1 d . . .
C26 C -0.2267(5) 0.3738(4) 0.0671(2) 0.0482(11) Uani 1 1 d . . .
H26 H -0.1987 0.4472 0.0541 0.058 Uiso 1 1 calc R . .
C27 C -0.1293(4) 0.3238(4) 0.1084(2) 0.0442(10) Uani 1 1 d . . .
H27 H -0.0353 0.3640 0.1240 0.053 Uiso 1 1 calc R . .
C28 C -0.6068(5) 0.3339(4) -0.0073(2) 0.0480(11) Uani 1 1 d . . .
C29 C -0.6875(6) 0.3098(5) 0.0428(3) 0.0746(17) Uani 1 1 d . . .
H29 H -0.6427 0.3186 0.0884 0.090 Uiso 1 1 calc R . .
C30 C -0.8360(7) 0.2722(6) 0.0261(3) 0.091(2) Uani 1 1 d . . .
H30 H -0.8914 0.2530 0.0602 0.109 Uiso 1 1 calc R . .
C31 C -0.9021(6) 0.2631(6) -0.0409(3) 0.089(2) Uani 1 1 d . . .
H31 H -1.0029 0.2392 -0.0520 0.106 Uiso 1 1 calc R . .
C32 C -0.8220(5) 0.2887(4) -0.0914(3) 0.0583(13) Uani 1 1 d . . .
H32 H -0.8675 0.2821 -0.1369 0.070 Uiso 1 1 calc R . .
C33 C -0.6734(4) 0.3242(4) -0.0748(2) 0.0417(10) Uani 1 1 d . . .
C34 C -0.4885(4) 0.2936(4) -0.1405(2) 0.0407(10) Uani 1 1 d . . .
C35 C -0.5102(5) 0.1755(4) -0.1384(2) 0.0508(11) Uani 1 1 d . . .
H35 H -0.5926 0.1378 -0.1231 0.061 Uiso 1 1 calc R . .
C36 C -0.4076(4) 0.1144(4) -0.1593(2) 0.0483(11) Uani 1 1 d . . .
H36 H -0.4210 0.0349 -0.1576 0.058 Uiso 1 1 calc R . .
C37 C -0.2860(4) 0.1685(3) -0.1823(2) 0.0384(9) Uani 1 1 d . . .
C38 C -0.2652(5) 0.2880(4) -0.1835(2) 0.0491(11) Uani 1 1 d . . .
H38 H -0.1827 0.3259 -0.1986 0.059 Uiso 1 1 calc R . .
C39 C -0.3670(5) 0.3502(4) -0.1622(2) 0.0500(11) Uani 1 1 d . . .
H39 H -0.3529 0.4299 -0.1627 0.060 Uiso 1 1 calc R . .
C40 C -0.1817(5) 0.1022(4) -0.2086(2) 0.0469(11) Uani 1 1 d . . .
C41 C -0.3276(4) -0.0563(4) 0.3051(2) 0.0411(10) Uani 1 1 d . . .
H41 H -0.3318 0.0207 0.2994 0.049 Uiso 1 1 calc R . .
C42 C -0.2583(5) -0.2202(4) 0.3053(2) 0.0505(11) Uani 1 1 d . . .
H42 H -0.2037 -0.2787 0.2999 0.061 Uiso 1 1 calc R . .
C43 C -0.3842(5) -0.2307(4) 0.3304(2) 0.0557(12) Uani 1 1 d . . .
H43 H -0.4331 -0.2972 0.3448 0.067 Uiso 1 1 calc R . .
C44 C -0.5559(4) -0.0933(4) 0.3566(2) 0.0483(11) Uani 1 1 d . . .
H44A H -0.6326 -0.1604 0.3509 0.058 Uiso 1 1 calc R . .
H44B H -0.5921 -0.0358 0.3292 0.058 Uiso 1 1 calc R . .
C45 C -0.5242(4) -0.0456(4) 0.4311(2) 0.0400(10) Uani 1 1 d . . .
C46 C -0.4653(5) -0.1047(4) 0.4824(2) 0.0593(13) Uani 1 1 d . . .
H46 H -0.4395 -0.1759 0.4710 0.071 Uiso 1 1 calc R . .
C47 C -0.4432(5) -0.0614(4) 0.5505(2) 0.0581(13) Uani 1 1 d . . .
H47 H -0.4061 -0.1046 0.5842 0.070 Uiso 1 1 calc R . .
N1 N -0.2224(3) -0.1101(3) 0.28878(17) 0.0396(8) Uani 1 1 d . . .
N2 N -0.4271(3) -0.1262(3) 0.33084(16) 0.0387(8) Uani 1 1 d . . .
O1 O 0.3936(3) 0.2891(2) 0.22520(14) 0.0462(7) Uani 1 1 d . . .
O2 O 0.4851(3) 0.1702(3) 0.29207(17) 0.0574(8) Uani 1 1 d . . .
O3 O 1.0536(3) 0.5351(2) 0.27092(14) 0.0451(7) Uani 1 1 d . . .
O4 O 1.0260(3) 0.6567(3) 0.38427(15) 0.0600(9) Uani 1 1 d . . .
O5 O 0.8005(3) 0.7940(3) 0.65938(14) 0.0495(7) Uani 1 1 d . . .
O6 O 0.9498(4) 0.9555(3) 0.64966(15) 0.0585(8) Uani 1 1 d . . .
O7 O 0.0647(3) 0.2121(3) 0.19038(15) 0.0505(8) Uani 1 1 d . . .
O8 O -0.1162(3) 0.0676(3) 0.19644(17) 0.0599(9) Uani 1 1 d . . .
O9 O -0.4570(3) 0.3739(3) 0.00509(16) 0.0619(9) Uani 1 1 d . . .
O10 O -0.5921(3) 0.3590(3) -0.12527(15) 0.0502(8) Uani 1 1 d . . .
O11 O -0.2088(4) -0.0065(3) -0.21265(17) 0.0640(9) Uani 1 1 d . . .
O12 O -0.0677(3) 0.1534(3) -0.22757(15) 0.0541(8) Uani 1 1 d . . .
Co1 Co -0.03781(6) -0.03350(5) 0.26000(3) 0.03853(17) Uani 1 1 d . . .
Co2 Co 0.23801(6) 0.17003(5) 0.24628(3) 0.03793(16) Uani 1 1 d . . .

loop_
_atom_site_aniso_label
_atom_site_aniso_U_11
_atom_site_aniso_U_22
_atom_site_aniso_U_33
_atom_site_aniso_U_23
_atom_site_aniso_U_13
_atom_site_aniso_U_12
C1 0.040(2) 0.042(3) 0.050(3) 0.008(2) 0.014(2) 0.009(2)
C2 0.037(2) 0.028(2) 0.048(2) 0.0071(18) 0.0068(19) 0.0042(18)
C3 0.037(2) 0.037(2) 0.050(3) 0.0083(19) 0.0059(19) 0.008(2)
C4 0.049(3) 0.036(2) 0.044(2) 0.0118(19) 0.006(2) 0.004(2)
C5 0.040(2) 0.029(2) 0.040(2) -0.0017(17) 0.0106(18) -0.0024(18)
C6 0.039(2) 0.041(3) 0.055(3) 0.014(2) -0.004(2) 0.004(2)
C7 0.041(2) 0.038(2) 0.062(3) 0.020(2) 0.004(2) 0.003(2)
C8 0.040(2) 0.027(2) 0.050(3) 0.0031(18) 0.008(2) -0.0076(18)
C9 0.047(3) 0.037(3) 0.075(3) 0.008(2) 0.023(3) 0.003(2)
C10 0.042(3) 0.039(3) 0.108(4) 0.019(3) 0.019(3) 0.008(2)
C11 0.048(3) 0.046(3) 0.085(4) 0.025(3) -0.007(3) -0.005(2)
C12 0.056(3) 0.041(3) 0.059(3) 0.002(2) 0.002(2) 0.002(2)
C13 0.043(2) 0.041(3) 0.048(3) 0.006(2) 0.004(2) 0.001(2)
C14 0.061(3) 0.053(3) 0.038(2) 0.000(2) 0.006(2) 0.020(2)
C15 0.063(3) 0.057(3) 0.061(3) 0.002(3) 0.026(3) 0.002(3)
C16 0.066(3) 0.041(3) 0.053(3) -0.004(2) 0.012(2) -0.002(2)
C17 0.038(2) 0.036(2) 0.041(2) 0.0085(18) 0.0055(18) 0.0029(19)
C18 0.052(3) 0.045(3) 0.050(3) 0.008(2) 0.009(2) -0.007(2)
C19 0.062(3) 0.044(3) 0.049(3) -0.001(2) 0.007(2) -0.004(2)
C20 0.042(2) 0.039(3) 0.040(2) 0.0056(19) 0.003(2) 0.009(2)
C21 0.042(3) 0.058(3) 0.042(2) 0.016(2) 0.013(2) 0.019(2)
C22 0.036(2) 0.057(3) 0.044(2) 0.013(2) 0.0074(19) 0.018(2)
C23 0.041(3) 0.049(3) 0.084(4) 0.027(3) -0.003(2) 0.008(2)
C24 0.045(3) 0.055(3) 0.088(4) 0.022(3) -0.012(3) 0.002(2)
C25 0.045(3) 0.055(3) 0.043(2) 0.008(2) -0.001(2) 0.017(2)
C26 0.051(3) 0.039(3) 0.056(3) 0.009(2) 0.008(2) 0.014(2)
C27 0.037(2) 0.045(3) 0.052(3) 0.005(2) 0.006(2) 0.012(2)
C28 0.045(3) 0.057(3) 0.046(3) 0.008(2) 0.003(2) 0.023(2)
C29 0.079(4) 0.116(5) 0.044(3) 0.019(3) 0.016(3) 0.052(4)
C30 0.079(4) 0.140(6) 0.084(4) 0.051(4) 0.053(4) 0.054(4)
C31 0.047(3) 0.124(6) 0.110(5) 0.054(4) 0.025(3) 0.032(3)
C32 0.049(3) 0.066(3) 0.061(3) 0.012(3) 0.000(2) 0.017(3)
C33 0.042(2) 0.044(3) 0.046(3) 0.010(2) 0.014(2) 0.021(2)
C34 0.043(2) 0.045(3) 0.039(2) 0.0057(19) 0.0113(19) 0.016(2)
C35 0.047(3) 0.038(3) 0.071(3) 0.007(2) 0.021(2) 0.006(2)
C36 0.048(3) 0.033(2) 0.065(3) 0.004(2) 0.015(2) 0.005(2)
C37 0.037(2) 0.040(2) 0.037(2) 0.0005(18) 0.0017(18) 0.0094(19)
C38 0.044(2) 0.046(3) 0.062(3) 0.012(2) 0.020(2) 0.007(2)
C39 0.056(3) 0.033(2) 0.066(3) 0.014(2) 0.022(2) 0.009(2)
C40 0.040(2) 0.058(3) 0.042(3) -0.004(2) 0.001(2) 0.015(2)
C41 0.040(2) 0.032(2) 0.052(3) 0.0093(19) 0.013(2) 0.0022(19)
C42 0.060(3) 0.035(2) 0.062(3) 0.012(2) 0.020(2) 0.013(2)
C43 0.065(3) 0.030(2) 0.074(3) 0.014(2) 0.023(3) -0.002(2)
C44 0.034(2) 0.063(3) 0.046(3) 0.007(2) 0.010(2) 0.001(2)
C45 0.029(2) 0.051(3) 0.041(2) 0.010(2) 0.0068(18) 0.0057(19)
C46 0.077(3) 0.052(3) 0.052(3) 0.002(2) 0.007(3) 0.025(3)
C47 0.067(3) 0.067(3) 0.047(3) 0.018(2) 0.005(2) 0.032(3)
N1 0.0323(18) 0.037(2) 0.049(2) 0.0064(16) 0.0084(16) 0.0024(16)
N2 0.0348(18) 0.042(2) 0.0387(19) 0.0048(15) 0.0084(15) 0.0023(16)
O1 0.0346(15) 0.0444(18) 0.0594(19) 0.0126(14) 0.0068(14) 0.0032(14)
O2 0.0438(18) 0.0450(19) 0.083(2) 0.0241(17) 0.0082(16) 0.0006(15)
O3 0.0426(16) 0.0418(17) 0.0467(17) 0.0022(13) 0.0107(14) -0.0078(14)
O4 0.0550(19) 0.081(2) 0.0454(18) -0.0074(17) 0.0005(15) 0.0297(18)
O5 0.0497(18) 0.0494(19) 0.0481(18) 0.0029(14) 0.0143(15) -0.0003(15)
O6 0.082(2) 0.0408(19) 0.0472(18) -0.0033(14) 0.0122(17) -0.0049(17)
O7 0.0361(17) 0.058(2) 0.0580(19) 0.0168(15) -0.0001(14) 0.0109(15)
O8 0.0416(17) 0.068(2) 0.074(2) 0.0328(18) 0.0062(16) 0.0143(17)
O9 0.053(2) 0.060(2) 0.071(2) 0.0211(17) -0.0118(17) 0.0168(17)
O10 0.0565(18) 0.0541(19) 0.0535(18) 0.0201(15) 0.0228(15) 0.0310(16)
O11 0.075(2) 0.040(2) 0.078(2) -0.0066(17) 0.0094(18) 0.0219(18)
O12 0.0431(17) 0.063(2) 0.060(2) -0.0024(16) 0.0148(15) 0.0155(16)
Co1 0.0341(3) 0.0384(3) 0.0448(3) 0.0063(3) 0.0104(2) 0.0063(3)
Co2 0.0328(3) 0.0368(3) 0.0453(3) 0.0096(2) 0.0071(2) 0.0058(2)

loop_
_atom_type_symbol
_atom_type_description
_atom_type_scat_dispersion_real
_atom_type_scat_dispersion_imag
_atom_type_scat_source
C C 0.0033 0.0016 'International Tables Vol C Tables 4.2.6.8 and 6.1.1.4'
H H 0.0000 0.0000 'International Tables Vol C Tables 4.2.6.8 and 6.1.1.4'
N N 0.0061 0.0033 'International Tables Vol C Tables 4.2.6.8 and 6.1.1.4'
O O 0.0106 0.0060 'International Tables Vol C Tables 4.2.6.8 and 6.1.1.4'
Co Co 0.3494 0.9721 'International Tables Vol C Tables 4.2.6.8 and 6.1.1.4'

loop_
_geom_angle_atom_site_label_1
_geom_angle_atom_site_label_2
_geom_angle_atom_site_label_3
_geom_angle
_geom_angle_site_symmetry_1
_geom_angle_site_symmetry_3
O2 C1 O1 119.5(4) . .
O2 C1 C2 122.1(4) . .
O1 C1 C2 118.4(4) . .
O2 C1 Co2 68.6(2) . .
O1 C1 Co2 51.08(19) . .
C2 C1 Co2 168.4(3) . .
C7 C2 C3 118.7(4) . .
C7 C2 C1 121.5(4) . .
C3 C2 C1 119.8(4) . .
C4 C3 C2 119.9(4) . .
C4 C3 H3 120.1 . .
C2 C3 H3 120.1 . .
C5 C4 C3 120.5(4) . .
C5 C4 H4 119.7 . .
C3 C4 H4 119.7 . .
C4 C5 C6 121.0(4) . .
C4 C5 O3 116.9(4) . .
C6 C5 O3 122.0(4) . .
C7 C6 C5 118.4(4) . .
C7 C6 H6 120.8 . .
C5 C6 H6 120.8 . .
C2 C7 C6 121.6(4) . .
C2 C7 H7 119.2 . .
C6 C7 H7 119.2 . .
C9 C8 O3 119.8(4) . .
C9 C8 C13 120.9(4) . .
O3 C8 C13 119.1(4) . .
C10 C9 C8 119.7(4) . .
C10 C9 H9 120.2 . .
C8 C9 H9 120.2 . .
C9 C10 C11 119.9(4) . .
C9 C10 H10 120.0 . .
C11 C10 H10 120.0 . .
C10 C11 C12 120.6(5) . .
C10 C11 H11 119.7 . .
C12 C11 H11 119.7 . .
C13 C12 C11 119.6(5) . .
C13 C12 H12 120.2 . .
C11 C12 H12 120.2 . .
O4 C13 C12 125.8(4) . .
O4 C13 C8 115.1(4) . .
C12 C13 C8 119.1(4) . .
C19 C14 C15 120.9(4) . .
C19 C14 O4 118.9(4) . .
C15 C14 O4 120.0(4) . .
C14 C15 C16 119.4(5) . .
C14 C15 H15 120.3 . .
C16 C15 H15 120.3 . .
C15 C16 C17 120.1(4) . .
C15 C16 H16 119.9 . .
C17 C16 H16 119.9 . .
C16 C17 C18 118.9(4) . .
C16 C17 C20 120.2(4) . .
C18 C17 C20 120.8(4) . .
C19 C18 C17 120.6(4) . .
C19 C18 H18 119.7 . .
C17 C18 H18 119.7 . .
C14 C19 C18 119.9(4) . .
C14 C19 H19 120.1 . .
C18 C19 H19 120.1 . .
O5 C20 O6 124.8(4) . .
O5 C20 C17 118.8(4) . .
O6 C20 C17 116.4(4) . .
O7 C21 O8 125.0(4) . .
O7 C21 C22 118.8(4) . .
O8 C21 C22 116.1(4) . .
C23 C22 C27 118.6(4) . .
C23 C22 C21 120.9(4) . .
C27 C22 C21 120.5(4) . .
C22 C23 C24 121.4(4) . .
C22 C23 H23 119.3 . .
C24 C23 H23 119.3 . .
C23 C24 C25 118.5(4) . .
C23 C24 H24 120.8 . .
C25 C24 H24 120.8 . .
C26 C25 C24 121.2(4) . .
C26 C25 O9 115.2(4) . .
C24 C25 O9 123.6(4) . .
C25 C26 C27 119.5(4) . .
C25 C26 H26 120.3 . .
C27 C26 H26 120.3 . .
C26 C27 C22 120.8(4) . .
C26 C27 H27 119.6 . .
C22 C27 H27 119.6 . .
C29 C28 C33 120.3(4) . .
C29 C28 O9 123.5(4) . .
C33 C28 O9 116.1(4) . .
C28 C29 C30 119.8(5) . .
C28 C29 H29 120.1 . .
C30 C29 H29 120.1 . .
C31 C30 C29 119.8(5) . .
C31 C30 H30 120.1 . .
C29 C30 H30 120.1 . .
C32 C31 C30 120.7(5) . .
C32 C31 H31 119.7 . .
C30 C31 H31 119.7 . .
C31 C32 C33 119.4(5) . .
C31 C32 H32 120.3 . .
C33 C32 H32 120.3 . .
C32 C33 C28 120.0(4) . .
C32 C33 O10 119.8(4) . .
C28 C33 O10 120.0(4) . .
C39 C34 C35 121.1(4) . .
C39 C34 O10 116.9(4) . .
C35 C34 O10 121.9(4) . .
C36 C35 C34 118.9(4) . .
C36 C35 H35 120.6 . .
C34 C35 H35 120.6 . .
C37 C36 C35 121.3(4) . .
C37 C36 H36 119.4 . .
C35 C36 H36 119.4 . .
C36 C37 C38 119.0(4) . .
C36 C37 C40 121.1(4) . .
C38 C37 C40 119.8(4) . .
C39 C38 C37 120.1(4) . .
C39 C38 H38 119.9 . .
C37 C38 H38 119.9 . .
C34 C39 C38 119.6(4) . .
C34 C39 H39 120.2 . .
C38 C39 H39 120.2 . .
O12 C40 O11 120.6(4) . .
O12 C40 C37 120.4(4) . .
O11 C40 C37 119.0(4) . .
N1 C41 N2 111.4(4) . .
N1 C41 H41 124.3 . .
N2 C41 H41 124.3 . .
C43 C42 N1 109.4(4) . .
C43 C42 H42 125.3 . .
N1 C42 H42 125.3 . .
C42 C43 N2 107.0(4) . .
C42 C43 H43 126.5 . .
N2 C43 H43 126.5 . .
N2 C44 C45 113.3(3) . .
N2 C44 H44A 108.9 . .
C45 C44 H44A 108.9 . .
N2 C44 H44B 108.9 . .
C45 C44 H44B 108.9 . .
H44A C44 H44B 107.7 . .
C46 C45 C47 117.7(4) . 2_456
C46 C45 C44 122.9(4) . .
C47 C45 C44 119.5(4) 2_456 .
C45 C46 C47 121.7(4) . .
C45 C46 H46 119.1 . .
C47 C46 H46 119.1 . .
C45 C47 C46 120.5(4) 2_456 .
C45 C47 H47 119.7 2_456 .
C46 C47 H47 119.7 . .
C41 N1 C42 105.3(3) . .
C41 N1 Co1 124.8(3) . .
C42 N1 Co1 129.3(3) . .
C41 N2 C43 106.9(3) . .
C41 N2 C44 125.7(4) . .
C43 N2 C44 127.3(4) . .
C1 O1 Co2 98.5(2) . .
C1 O2 Co2 81.9(2) . .
C8 O3 C5 118.2(3) . .
C13 O4 C14 118.8(3) . .
C20 O5 Co2 126.6(3) . 2_666
C20 O6 Co1 133.7(3) . 2_666
C21 O7 Co2 131.9(3) . .
C21 O8 Co1 134.4(3) . .
C25 O9 C28 119.7(4) . .
C34 O10 C33 117.2(3) . .
C40 O11 Co2 163.0(3) . 2
C40 O12 Co1 107.0(3) . 2
O8 Co1 O6 113.89(14) . 2_666
O8 Co1 O12 119.99(14) . 2
O6 Co1 O12 113.73(13) 2_666 2
O8 Co1 N1 100.36(13) . .
O6 Co1 N1 95.98(13) 2_666 .
O12 Co1 N1 108.73(14) 2 .
O11 Co2 O1 124.64(13) 2 .
O11 Co2 O7 98.59(13) 2 .
O1 Co2 O7 100.25(12) . .
O11 Co2 O5 116.48(14) 2 2_666
O1 Co2 O5 109.81(12) . 2_666
O7 Co2 O5 101.60(12) . 2_666
O11 Co2 O2 91.91(12) 2 .
O1 Co2 O2 59.80(11) . .
O7 Co2 O2 159.87(12) . .
O5 Co2 O2 88.81(12) 2_666 .
O11 Co2 C1 111.33(14) 2 .
O1 Co2 C1 30.37(12) . .
O7 Co2 C1 130.62(14) . .
O5 Co2 C1 98.96(13) 2_666 .
O2 Co2 C1 29.50(11) . .

loop_
_geom_bond_atom_site_label_1
_geom_bond_atom_site_label_2
_geom_bond_distance
_geom_bond_site_symmetry_2
C1 O2 1.247(5) .
C1 O1 1.282(5) .
C1 C2 1.478(6) .
C1 Co2 2.507(4) .
C2 C7 1.375(5) .
C2 C3 1.398(5) .
C3 C4 1.368(5) .
C3 H3 0.9300 .
C4 C5 1.363(5) .
C4 H4 0.9300 .
C5 C6 1.382(5) .
C5 O3 1.389(5) .
C6 C7 1.381(6) .
C6 H6 0.9300 .
C7 H7 0.9300 .
C8 C9 1.374(6) .
C8 O3 1.379(5) .
C8 C13 1.389(5) .
C9 C10 1.372(6) .
C9 H9 0.9300 .
C10 C11 1.377(7) .
C10 H10 0.9300 .
C11 C12 1.383(6) .
C11 H11 0.9300 .
C12 C13 1.380(6) .
C12 H12 0.9300 .
C13 O4 1.366(5) .
C14 C19 1.358(6) .
C14 C15 1.380(6) .
C14 O4 1.391(5) .
C15 C16 1.384(6) .
C15 H15 0.9300 .
C16 C17 1.387(6) .
C16 H16 0.9300 .
C17 C18 1.388(6) .
C17 C20 1.483(6) .
C18 C19 1.375(6) .
C18 H18 0.9300 .
C19 H19 0.9300 .
C20 O5 1.242(5) .
C20 O6 1.263(5) .
C21 O7 1.245(5) .
C21 O8 1.271(5) .
C21 C22 1.493(5) .
C22 C23 1.374(6) .
C22 C27 1.385(6) .
C23 C24 1.377(6) .
C23 H23 0.9300 .
C24 C25 1.378(6) .
C24 H24 0.9300 .
C25 C26 1.368(6) .
C25 O9 1.380(5) .
C26 C27 1.368(5) .
C26 H26 0.9300 .
C27 H27 0.9300 .
C28 C29 1.353(6) .
C28 C33 1.378(6) .
C28 O9 1.388(5) .
C29 C30 1.374(8) .
C29 H29 0.9300 .
C30 C31 1.369(8) .
C30 H30 0.9300 .
C31 C32 1.359(7) .
C31 H31 0.9300 .
C32 C33 1.373(6) .
C32 H32 0.9300 .
C33 O10 1.390(5) .
C34 C39 1.368(6) .
C34 C35 1.381(6) .
C34 O10 1.382(4) .
C35 C36 1.379(5) .
C35 H35 0.9300 .
C36 C37 1.371(6) .
C36 H36 0.9300 .
C37 C38 1.394(6) .
C37 C40 1.471(5) .
C38 C39 1.383(5) .
C38 H38 0.9300 .
C39 H39 0.9300 .
C40 O12 1.262(5) .
C40 O11 1.262(5) .
C41 N1 1.317(5) .
C41 N2 1.329(5) .
C41 H41 0.9300 .
C42 C43 1.336(6) .
C42 N1 1.365(5) .
C42 H42 0.9300 .
C43 N2 1.355(5) .
C43 H43 0.9300 .
C44 N2 1.469(5) .
C44 C45 1.510(5) .
C44 H44A 0.9700 .
C44 H44B 0.9700 .
C45 C46 1.373(6) .
C45 C47 1.379(6) 2_456
C46 C47 1.380(6) .
C46 H46 0.9300 .
C47 C45 1.379(6) 2_456
C47 H47 0.9300 .
N1 Co1 2.001(3) .
O1 Co2 1.973(3) .
O2 Co2 2.358(3) .
O5 Co2 1.982(3) 2_666
O6 Co1 1.954(3) 2_666
O7 Co2 1.978(3) .
O8 Co1 1.942(3) .
O11 Co2 1.957(3) 2
O12 Co1 1.968(3) 2
Co1 O6 1.954(3) 2_666
Co1 O12 1.968(3) 2
Co2 O11 1.957(3) 2
Co2 O5 1.982(3) 2_666

loop_
_geom_torsion_atom_site_label_1
_geom_torsion_atom_site_label_2
_geom_torsion_atom_site_label_3
_geom_torsion_atom_site_label_4
_geom_torsion
_geom_torsion_site_symmetry_1
_geom_torsion_site_symmetry_2
_geom_torsion_site_symmetry_3
_geom_torsion_site_symmetry_4
O2 C1 C2 C7 -3.5(6) . . . .
O1 C1 C2 C7 176.3(4) . . . .
Co2 C1 C2 C7 152.6(13) . . . .
O2 C1 C2 C3 175.1(4) . . . .
O1 C1 C2 C3 -5.1(6) . . . .
Co2 C1 C2 C3 -28.8(17) . . . .
C7 C2 C3 C4 1.4(6) . . . .
C1 C2 C3 C4 -177.2(4) . . . .
C2 C3 C4 C5 -0.6(6) . . . .
C3 C4 C5 C6 -0.5(6) . . . .
C3 C4 C5 O3 175.3(4) . . . .
C4 C5 C6 C7 0.6(6) . . . .
O3 C5 C6 C7 -174.9(4) . . . .
C3 C2 C7 C6 -1.2(6) . . . .
C1 C2 C7 C6 177.4(4) . . . .
C5 C6 C7 C2 0.2(6) . . . .
O3 C8 C9 C10 177.3(4) . . . .
C13 C8 C9 C10 1.4(7) . . . .
C8 C9 C10 C11 -1.3(7) . . . .
C9 C10 C11 C12 1.2(7) . . . .
C10 C11 C12 C13 -1.1(7) . . . .
C11 C12 C13 O4 -178.3(4) . . . .
C11 C12 C13 C8 1.1(7) . . . .
C9 C8 C13 O4 178.2(4) . . . .
O3 C8 C13 O4 2.2(6) . . . .
C9 C8 C13 C12 -1.3(6) . . . .
O3 C8 C13 C12 -177.3(4) . . . .
C19 C14 C15 C16 2.8(7) . . . .
O4 C14 C15 C16 179.0(4) . . . .
C14 C15 C16 C17 -2.1(7) . . . .
C15 C16 C17 C18 0.5(7) . . . .
C15 C16 C17 C20 176.8(4) . . . .
C16 C17 C18 C19 0.5(6) . . . .
C20 C17 C18 C19 -175.8(4) . . . .
C15 C14 C19 C18 -1.9(7) . . . .
O4 C14 C19 C18 -178.0(4) . . . .
C17 C18 C19 C14 0.2(7) . . . .
C16 C17 C20 O5 -174.5(4) . . . .
C18 C17 C20 O5 1.8(6) . . . .
C16 C17 C20 O6 5.0(6) . . . .
C18 C17 C20 O6 -178.7(4) . . . .
O7 C21 C22 C23 172.6(4) . . . .
O8 C21 C22 C23 -5.4(6) . . . .
O7 C21 C22 C27 -10.3(6) . . . .
O8 C21 C22 C27 171.7(4) . . . .
C27 C22 C23 C24 -0.1(7) . . . .
C21 C22 C23 C24 177.1(4) . . . .
C22 C23 C24 C25 -1.6(8) . . . .
C23 C24 C25 C26 3.0(7) . . . .
C23 C24 C25 O9 -178.1(4) . . . .
C24 C25 C26 C27 -2.7(7) . . . .
O9 C25 C26 C27 178.3(4) . . . .
C25 C26 C27 C22 0.9(6) . . . .
C23 C22 C27 C26 0.4(6) . . . .
C21 C22 C27 C26 -176.8(4) . . . .
C33 C28 C29 C30 1.9(8) . . . .
O9 C28 C29 C30 179.0(5) . . . .
C28 C29 C30 C31 -2.2(9) . . . .
C29 C30 C31 C32 1.4(10) . . . .
C30 C31 C32 C33 -0.2(9) . . . .
C31 C32 C33 C28 -0.1(7) . . . .
C31 C32 C33 O10 -175.1(5) . . . .
C29 C28 C33 C32 -0.8(7) . . . .
O9 C28 C33 C32 -178.1(4) . . . .
C29 C28 C33 O10 174.2(4) . . . .
O9 C28 C33 O10 -3.1(6) . . . .
C39 C34 C35 C36 -0.7(7) . . . .
O10 C34 C35 C36 175.1(4) . . . .
C34 C35 C36 C37 -0.5(7) . . . .
C35 C36 C37 C38 1.1(7) . . . .
C35 C36 C37 C40 -176.1(4) . . . .
C36 C37 C38 C39 -0.7(6) . . . .
C40 C37 C38 C39 176.6(4) . . . .
C35 C34 C39 C38 1.1(7) . . . .
O10 C34 C39 C38 -174.9(4) . . . .
C37 C38 C39 C34 -0.4(7) . . . .
C36 C37 C40 O12 -177.6(4) . . . .
C38 C37 C40 O12 5.2(6) . . . .
C36 C37 C40 O11 3.2(6) . . . .
C38 C37 C40 O11 -174.0(4) . . . .
N1 C42 C43 N2 -1.0(5) . . . .
N2 C44 C45 C46 -55.7(6) . . . .
N2 C44 C45 C47 125.2(4) . . . 2_456
C47 C45 C46 C47 2.0(8) 2_456 . . .
C44 C45 C46 C47 -177.1(4) . . . .
C45 C46 C47 C45 -2.1(8) . . . 2_456
N2 C41 N1 C42 0.0(5) . . . .
N2 C41 N1 Co1 -171.6(2) . . . .
C43 C42 N1 C41 0.6(5) . . . .
C43 C42 N1 Co1 171.7(3) . . . .
N1 C41 N2 C43 -0.6(5) . . . .
N1 C41 N2 C44 177.6(3) . . . .
C42 C43 N2 C41 1.0(5) . . . .
C42 C43 N2 C44 -177.2(4) . . . .
C45 C44 N2 C41 -86.8(5) . . . .
C45 C44 N2 C43 91.1(5) . . . .
O2 C1 O1 Co2 5.8(4) . . . .
C2 C1 O1 Co2 -174.0(3) . . . .
O1 C1 O2 Co2 -4.8(4) . . . .
C2 C1 O2 Co2 175.0(4) . . . .
C9 C8 O3 C5 112.9(4) . . . .
C13 C8 O3 C5 -71.0(5) . . . .
C4 C5 O3 C8 155.8(3) . . . .
C6 C5 O3 C8 -28.5(5) . . . .
C12 C13 O4 C14 -11.7(7) . . . .
C8 C13 O4 C14 168.8(4) . . . .
C19 C14 O4 C13 -102.8(5) . . . .
C15 C14 O4 C13 81.0(5) . . . .
O6 C20 O5 Co2 -9.3(6) . . . 2_666
C17 C20 O5 Co2 170.1(3) . . . 2_666
O5 C20 O6 Co1 38.5(6) . . . 2_666
C17 C20 O6 Co1 -141.0(3) . . . 2_666
O8 C21 O7 Co2 1.9(7) . . . .
C22 C21 O7 Co2 -175.8(3) . . . .
O7 C21 O8 Co1 4.9(7) . . . .
C22 C21 O8 Co1 -177.3(3) . . . .
C26 C25 O9 C28 -165.9(4) . . . .
C24 C25 O9 C28 15.2(6) . . . .
C29 C28 O9 C25 52.0(6) . . . .
C33 C28 O9 C25 -130.8(4) . . . .
C39 C34 O10 C33 -149.5(4) . . . .
C35 C34 O10 C33 34.6(6) . . . .
C32 C33 O10 C34 -115.9(4) . . . .
C28 C33 O10 C34 69.1(5) . . . .
O12 C40 O11 Co2 -48.7(13) . . . 2
C37 C40 O11 Co2 130.5(10) . . . 2
O11 C40 O12 Co1 0.1(5) . . . 2
C37 C40 O12 Co1 -179.1(3) . . . 2
C21 O8 Co1 O6 53.0(5) . . . 2_666
C21 O8 Co1 O12 -86.8(4) . . . 2
C21 O8 Co1 N1 154.3(4) . . . .
C41 N1 Co1 O8 -44.5(4) . . . .
C42 N1 Co1 O8 146.0(4) . . . .
C41 N1 Co1 O6 71.2(3) . . . 2_666
C42 N1 Co1 O6 -98.3(4) . . . 2_666
C41 N1 Co1 O12 -171.2(3) . . . 2
C42 N1 Co1 O12 19.2(4) . . . 2
C1 O1 Co2 O11 -72.3(3) . . . 2
C1 O1 Co2 O7 179.7(2) . . . .
C1 O1 Co2 O5 73.3(2) . . . 2_666
C1 O1 Co2 O2 -3.1(2) . . . .
C21 O7 Co2 O11 42.9(4) . . . 2
C21 O7 Co2 O1 170.6(4) . . . .
C21 O7 Co2 O5 -76.5(4) . . . 2_666
C21 O7 Co2 O2 163.6(4) . . . .
C21 O7 Co2 C1 170.8(3) . . . .
C1 O2 Co2 O11 132.9(3) . . . 2
C1 O2 Co2 O1 3.2(2) . . . .
C1 O2 Co2 O7 11.2(5) . . . .
C1 O2 Co2 O5 -110.7(3) . . . 2_666
O2 C1 Co2 O11 -51.9(3) . . . 2
O1 C1 Co2 O11 122.7(2) . . . 2
C2 C1 Co2 O11 149.7(15) . . . 2
O2 C1 Co2 O1 -174.6(4) . . . .
C2 C1 Co2 O1 27.0(14) . . . .
O2 C1 Co2 O7 -175.0(2) . . . .
O1 C1 Co2 O7 -0.4(3) . . . .
C2 C1 Co2 O7 26.6(15) . . . .
O2 C1 Co2 O5 71.2(3) . . . 2_666
O1 C1 Co2 O5 -114.2(2) . . . 2_666
C2 C1 Co2 O5 -87.2(15) . . . 2_666
O1 C1 Co2 O2 174.6(4) . . . .
C2 C1 Co2 O2 -158.4(16) . . . .
